data_4076023
loop_
_publ_author_name
'Hirano, Masafumi'
'Sakaguchi, Yuko'
'Yajima, Toshiaki'
'Kurata, Naoki'
'Komine, Nobuyuki'
'Komiya, Sanshiro'

_publ_section_title
;
 Stoichiometric and Catalytic sp3C-H/D2Exchange Reactions
 ofortho-Substituted Benzenethiol and Phenols by a Ruthenium(II) Complex.
 Effect of a Chalcogen Anchor on the Bond Cleavage Reaction
;
_journal_issue 20
_journal_name_full Organometallics
_journal_page_first 4799
_journal_paper_doi 10.1021/om0504598
_journal_volume 24
_journal_year 2005
_chemical_formula_sum 'C20 H44 P4 Ru S'
_chemical_formula_weight 541.59
_space_group_IT_number 2
_symmetry_cell_setting triclinic
_symmetry_Int_Tables_number 2
_symmetry_space_group_name_Hall '-P 1'
_symmetry_space_group_name_H-M 'P -1'
_audit_creation_date 'Mon Mar  8 11:53:51 1999'
_audit_creation_method 'from TEXRAY.INF file'
_cell_angle_alpha 90.01(5)
_cell_angle_beta 105.29(2)
_cell_angle_gamma 89.97(6)
_cell_formula_units_Z 4
_cell_length_a 9.566(4)
_cell_length_b 16.24(2)
_cell_length_c 17.769(4)
_cell_measurement_reflns_used 25
_cell_measurement_temperature 293.2
_cell_measurement_theta_max 15.0
_cell_measurement_theta_min 14.8
_cell_volume 2663(4)
_computing_cell_refinement 'Rigaku/AFC Diffractometer Control'
_computing_data_collection 'Rigaku/AFC Diffractometer Control'
_computing_data_reduction teXsan
_computing_publication_material teXsan
_computing_structure_refinement teXsan
_diffrn_ambient_temperature 293.2
_diffrn_measurement_device_type 'Rigaku AFC7R'
_diffrn_measurement_method \w-2\q
_diffrn_orient_matrix_UB_11 -0.08485
_diffrn_orient_matrix_UB_12 0.00814
_diffrn_orient_matrix_UB_13 -0.04626
_diffrn_orient_matrix_UB_21 0.06203
_diffrn_orient_matrix_UB_22 -0.01419
_diffrn_orient_matrix_UB_23 -0.03549
_diffrn_orient_matrix_UB_31 -0.02641
_diffrn_orient_matrix_UB_32 -0.05937
_diffrn_orient_matrix_UB_33 0.00214
_diffrn_radiation_detector 'scintillation counter'
_diffrn_radiation_monochromator graphite
_diffrn_radiation_source 'Rigaku rotating anode'
_diffrn_radiation_type 'Mo K\a'
_diffrn_radiation_wavelength 0.7107
_diffrn_reflns_av_R_equivalents 0.093
_diffrn_reflns_av_sigmaI/netI 0.080
_diffrn_reflns_limit_h_max 12
_diffrn_reflns_limit_h_min -11
_diffrn_reflns_limit_k_max 21
_diffrn_reflns_limit_k_min -21
_diffrn_reflns_limit_l_max 0
_diffrn_reflns_limit_l_min -21
_diffrn_reflns_number 12523
_diffrn_reflns_reduction_process 'Lp corrections applied'
_diffrn_reflns_theta_max 27.49
_diffrn_reflns_theta_min 2.51
_diffrn_standards_decay_% -4.05
_diffrn_standards_interval_count 150
_diffrn_standards_number 3
_exptl_absorpt_coefficient_mu 0.912
_exptl_absorpt_correction_T_max 0.988
_exptl_absorpt_correction_T_min 0.701
_exptl_absorpt_correction_type psi-scan
_exptl_absorpt_process_details '(North, Phillips & Mathews, 1968)'
_exptl_crystal_colour colorless
_exptl_crystal_density_diffrn 1.351
_exptl_crystal_density_method 'not measured'
_exptl_crystal_description plate
_exptl_crystal_F_000 1136.00
_exptl_crystal_size_max 0.60
_exptl_crystal_size_mid 0.47
_exptl_crystal_size_min 0.40
_refine_diff_density_max 1.21
_refine_diff_density_min -1.35
_refine_ls_extinction_method none
_refine_ls_goodness_of_fit_ref 1.181
_refine_ls_hydrogen_treatment noref
_refine_ls_matrix_type full
_refine_ls_number_constraints 0
_refine_ls_number_parameters 0
_refine_ls_number_reflns 7589
_refine_ls_number_restraints 0
_refine_ls_R_factor_all 0.0466
_refine_ls_R_factor_gt 0.0466
_refine_ls_shift/su_max 0.0000
_refine_ls_shift/su_mean 0.0000
_refine_ls_structure_factor_coef F
_refine_ls_weighting_scheme unit
_refine_ls_wR_factor_gt 0.0503
_refine_ls_wR_factor_ref 0.0503
_reflns_number_gt 7589
_reflns_number_total 12129
_reflns_threshold_expression >2.0sigma(I)
_cod_data_source_file om0504598si20050607_045023.cif
_cod_data_source_block complex3
_cod_depositor_comments
;
The following automatic conversions were performed:
'_reflns_observed_expression' tag replaced with
'_reflns_threshold_expression' tag as specified in the replacement
file
'cod-tools/trunk/perl-scripts/inputs/replacement_tags.lst'.

'_atom_type_scat_imag'
tag replaced with '_atom_type_scat_dispersion_imag' tag as specified
in the replacement file
'cod-tools/trunk/perl-scripts/inputs/replacement_tags.lst'.

Automatic conversion script
Id: cif_correct_tags 3137 2015-03-23 15:08:43Z antanas 
;
_cod_original_cell_volume 2662(2)
_cod_original_sg_symbol_H-M 'P -1         '
_cod_original_formula_sum 'C20 H44 P4 S Ru'
_cod_database_code 4076023

loop_
_symmetry_equiv_pos_as_xyz
x,y,z
-x,-y,-z

loop_
_atom_site_label
_atom_site_type_symbol
_atom_site_fract_x
_atom_site_fract_y
_atom_site_fract_z
_atom_site_U_iso_or_equiv
_atom_site_adp_type
_atom_site_occupancy
_atom_site_calc_flag
Ru(1) Ru 0.70175(5) 0.38498(3) 0.27840(3) 0.0400(1) Uani 1.00 d
Ru(2) Ru 0.70173(5) 0.11503(3) 0.77839(3) 0.0395(1) Uani 1.00 d
S(1) S 0.9540(2) 0.3601(1) 0.3459(1) 0.0560(5) Uani 1.00 d
S(2) S 0.9537(2) 0.1399(1) 0.8459(1) 0.0562(5) Uani 1.00 d
P(1) P 0.7418(2) 0.2874(1) 0.1870(1) 0.0534(5) Uani 1.00 d
P(2) P 0.7528(2) 0.4941(1) 0.2029(1) 0.0549(5) Uani 1.00 d
P(3) P 0.4530(2) 0.3875(1) 0.2334(1) 0.0549(5) Uani 1.00 d
P(4) P 0.7182(2) 0.4731(1) 0.3866(1) 0.0570(5) Uani 1.00 d
P(5) P 0.7181(2) 0.0268(1) 0.8868(1) 0.0566(5) Uani 1.00 d
P(6) P 0.4531(2) 0.1125(1) 0.7333(1) 0.0541(5) Uani 1.00 d
P(7) P 0.7527(2) 0.0061(1) 0.7030(1) 0.0535(5) Uani 1.00 d
P(8) P 0.7417(2) 0.2128(1) 0.6869(1) 0.0531(5) Uani 1.00 d
C(1) C 0.9395(7) 0.2686(4) 0.3970(4) 0.053(2) Uani 1.00 d
C(2) C 0.8030(8) 0.2361(4) 0.3930(4) 0.053(2) Uani 1.00 d
C(3) C 0.7941(9) 0.1609(4) 0.4294(4) 0.065(2) Uani 1.00 d
C(4) C 0.916(1) 0.1184(5) 0.4680(5) 0.082(3) Uani 1.00 d
C(5) C 1.048(1) 0.1509(5) 0.4736(4) 0.076(3) Uani 1.00 d
C(6) C 1.0657(8) 0.2269(5) 0.4393(4) 0.063(2) Uani 1.00 d
C(7) C 0.6665(8) 0.2803(4) 0.3491(4) 0.058(2) Uani 1.00 d
C(8) C 1.2109(9) 0.2609(6) 0.4447(5) 0.087(3) Uani 1.00 d
C(9) C 0.9143(9) 0.2938(6) 0.1617(6) 0.088(3) Uani 1.00 d
C(10) C 0.6205(9) 0.2767(5) 0.0880(5) 0.077(3) Uani 1.00 d
C(11) C 0.749(1) 0.1788(5) 0.2143(5) 0.082(3) Uani 1.00 d
C(12) C 0.9448(9) 0.5193(6) 0.2162(6) 0.094(3) Uani 1.00 d
C(13) C 0.6942(10) 0.4884(5) 0.0951(5) 0.079(3) Uani 1.00 d
C(14) C 0.681(1) 0.5977(4) 0.2112(5) 0.085(3) Uani 1.00 d
C(15) C 0.356(1) 0.4645(7) 0.1671(9) 0.155(5) Uani 1.00 d
C(16) C 0.352(1) 0.398(1) 0.3062(8) 0.172(6) Uani 1.00 d
C(17) C 0.3602(9) 0.2970(6) 0.1861(7) 0.110(4) Uani 1.00 d
C(18) C 0.578(1) 0.5484(6) 0.3935(6) 0.098(4) Uani 1.00 d
C(19) C 0.740(1) 0.4229(6) 0.4805(5) 0.082(3) Uani 1.00 d
C(20) C 0.8740(9) 0.5434(5) 0.4110(5) 0.076(3) Uani 1.00 d
C(21) C 0.9398(7) 0.2310(4) 0.8969(4) 0.054(2) Uani 1.00 d
C(22) C 0.8031(8) 0.2637(4) 0.8932(4) 0.053(2) Uani 1.00 d
C(23) C 0.7919(9) 0.3394(4) 0.9287(4) 0.065(2) Uani 1.00 d
C(24) C 0.914(1) 0.3810(5) 0.9682(5) 0.079(3) Uani 1.00 d
C(25) C 1.049(1) 0.3484(5) 0.9740(4) 0.077(3) Uani 1.00 d
C(26) C 1.0647(8) 0.2732(5) 0.9389(4) 0.063(2) Uani 1.00 d
C(27) C 0.6672(7) 0.2192(4) 0.8495(4) 0.055(2) Uani 1.00 d
C(28) C 1.2113(9) 0.2384(6) 0.9442(5) 0.088(3) Uani 1.00 d
C(29) C 0.8726(9) -0.0429(5) 0.9110(5) 0.076(3) Uani 1.00 d
C(30) C 0.7429(10) 0.0764(6) 0.9815(5) 0.082(3) Uani 1.00 d
C(31) C 0.577(1) -0.0487(6) 0.8935(6) 0.100(3) Uani 1.00 d
C(32) C 0.3606(9) 0.2033(6) 0.6863(8) 0.114(4) Uani 1.00 d
C(33) C 0.352(1) 0.105(1) 0.8058(8) 0.179(7) Uani 1.00 d
C(34) C 0.356(1) 0.0359(7) 0.6659(9) 0.142(5) Uani 1.00 d
C(35) C 0.683(1) -0.0990(5) 0.7114(6) 0.090(3) Uani 1.00 d
C(36) C 0.6954(10) 0.0101(5) 0.5961(5) 0.079(3) Uani 1.00 d
C(37) C 0.9439(9) -0.0197(6) 0.7155(6) 0.092(3) Uani 1.00 d
C(38) C 0.6192(10) 0.2227(5) 0.5876(5) 0.080(3) Uani 1.00 d
C(39) C 0.9145(9) 0.2057(6) 0.6618(6) 0.090(3) Uani 1.00 d
C(40) C 0.748(1) 0.3212(5) 0.7144(5) 0.083(3) Uani 1.00 d
H(1) H 0.7014 0.1386 0.4273 0.0784 Uiso 1.00 calc
H(2) H 0.9073 0.0663 0.4907 0.0983 Uiso 1.00 calc
H(3) H 1.1315 0.1216 0.5016 0.0916 Uiso 1.00 calc
H(4) H 0.6186 0.3000 0.3861 0.0695 Uiso 1.00 calc
H(5) H 0.6061 0.2417 0.3155 0.0695 Uiso 1.00 calc
H(6) H 1.2610 0.2685 0.4980 0.1039 Uiso 1.00 calc
H(7) H 1.2636 0.2238 0.4212 0.1039 Uiso 1.00 calc
H(8) H 1.2016 0.3124 0.4184 0.1039 Uiso 1.00 calc
H(9) H 0.9909 0.2795 0.2059 0.1060 Uiso 1.00 calc
H(10) H 0.9137 0.2568 0.1202 0.1060 Uiso 1.00 calc
H(11) H 0.9283 0.3484 0.1459 0.1060 Uiso 1.00 calc
H(12) H 0.6035 0.3294 0.0641 0.0925 Uiso 1.00 calc
H(13) H 0.6645 0.2418 0.0579 0.0925 Uiso 1.00 calc
H(14) H 0.5311 0.2534 0.0911 0.0925 Uiso 1.00 calc
H(15) H 0.6542 0.1598 0.2121 0.0985 Uiso 1.00 calc
H(16) H 0.7877 0.1476 0.1791 0.0985 Uiso 1.00 calc
H(17) H 0.8094 0.1723 0.2658 0.0985 Uiso 1.00 calc
H(18) H 0.9975 0.4702 0.2134 0.1126 Uiso 1.00 calc
H(19) H 0.9542 0.5561 0.1763 0.1126 Uiso 1.00 calc
H(20) H 0.9821 0.5444 0.2657 0.1126 Uiso 1.00 calc
H(21) H 0.5919 0.4940 0.0779 0.0950 Uiso 1.00 calc
H(22) H 0.7387 0.5316 0.0737 0.0950 Uiso 1.00 calc
H(23) H 0.7221 0.4368 0.0784 0.0950 Uiso 1.00 calc
H(24) H 0.7011 0.6127 0.2647 0.1026 Uiso 1.00 calc
H(25) H 0.7256 0.6361 0.1845 0.1026 Uiso 1.00 calc
H(26) H 0.5792 0.5980 0.1888 0.1026 Uiso 1.00 calc
H(27) H 0.3645 0.5161 0.1930 0.1866 Uiso 1.00 calc
H(28) H 0.3958 0.4684 0.1236 0.1866 Uiso 1.00 calc
H(29) H 0.2568 0.4495 0.1498 0.1866 Uiso 1.00 calc
H(30) H 0.3609 0.4525 0.3259 0.2069 Uiso 1.00 calc
H(31) H 0.2523 0.3861 0.2830 0.2069 Uiso 1.00 calc
H(32) H 0.3886 0.3604 0.3477 0.2069 Uiso 1.00 calc
H(33) H 0.2601 0.3090 0.1658 0.1315 Uiso 1.00 calc
H(34) H 0.4001 0.2812 0.1446 0.1315 Uiso 1.00 calc
H(35) H 0.3716 0.2534 0.2228 0.1315 Uiso 1.00 calc
H(36) H 0.6009 0.5708 0.4447 0.1172 Uiso 1.00 calc
H(37) H 0.5754 0.5914 0.3569 0.1172 Uiso 1.00 calc
H(38) H 0.4867 0.5220 0.3826 0.1172 Uiso 1.00 calc
H(39) H 0.6503 0.3994 0.4828 0.0983 Uiso 1.00 calc
H(40) H 0.8112 0.3809 0.4867 0.0983 Uiso 1.00 calc
H(41) H 0.7698 0.4624 0.5211 0.0983 Uiso 1.00 calc
H(42) H 0.9596 0.5139 0.4105 0.0913 Uiso 1.00 calc
H(43) H 0.8594 0.5866 0.3737 0.0913 Uiso 1.00 calc
H(44) H 0.8836 0.5659 0.4614 0.0913 Uiso 1.00 calc
H(45) H 0.6991 0.3622 0.9256 0.0781 Uiso 1.00 calc
H(46) H 0.9058 0.4327 0.9916 0.0942 Uiso 1.00 calc
H(47) H 1.1322 0.3773 1.0023 0.0926 Uiso 1.00 calc
H(48) H 0.6063 0.2577 0.8161 0.0661 Uiso 1.00 calc
H(49) H 0.6199 0.1992 0.8866 0.0661 Uiso 1.00 calc
H(50) H 1.2194 0.1857 0.9683 0.1058 Uiso 1.00 calc
H(51) H 1.2245 0.2332 0.8932 0.1058 Uiso 1.00 calc
H(52) H 1.2832 0.2741 0.9744 0.1058 Uiso 1.00 calc
H(53) H 0.8823 -0.0654 0.9615 0.0911 Uiso 1.00 calc
H(54) H 0.8581 -0.0861 0.8737 0.0911 Uiso 1.00 calc
H(55) H 0.9582 -0.0135 0.9105 0.0911 Uiso 1.00 calc
H(56) H 0.7385 0.0361 1.0196 0.0986 Uiso 1.00 calc
H(57) H 0.8346 0.1030 0.9958 0.0986 Uiso 1.00 calc
H(58) H 0.6685 0.1160 0.9785 0.0986 Uiso 1.00 calc
H(59) H 0.4853 -0.0220 0.8825 0.1199 Uiso 1.00 calc
H(60) H 0.5737 -0.0916 0.8567 0.1199 Uiso 1.00 calc
H(61) H 0.5991 -0.0712 0.9446 0.1199 Uiso 1.00 calc
H(62) H 0.3738 0.2471 0.7230 0.1373 Uiso 1.00 calc
H(63) H 0.3993 0.2187 0.6443 0.1373 Uiso 1.00 calc
H(64) H 0.2601 0.1919 0.6670 0.1373 Uiso 1.00 calc
H(65) H 0.3647 0.1534 0.8364 0.2148 Uiso 1.00 calc
H(66) H 0.2516 0.0978 0.7805 0.2148 Uiso 1.00 calc
H(67) H 0.3851 0.0585 0.8385 0.2148 Uiso 1.00 calc
H(68) H 0.2565 0.0512 0.6484 0.1710 Uiso 1.00 calc
H(69) H 0.3959 0.0322 0.6225 0.1710 Uiso 1.00 calc
H(70) H 0.3635 -0.0160 0.6914 0.1710 Uiso 1.00 calc
H(71) H 0.5809 -0.1000 0.6889 0.1083 Uiso 1.00 calc
H(72) H 0.7282 -0.1370 0.6847 0.1083 Uiso 1.00 calc
H(73) H 0.7030 -0.1140 0.7649 0.1083 Uiso 1.00 calc
H(74) H 0.7224 0.0617 0.5789 0.0951 Uiso 1.00 calc
H(75) H 0.7409 -0.0331 0.5753 0.0951 Uiso 1.00 calc
H(76) H 0.5931 0.0039 0.5788 0.0951 Uiso 1.00 calc
H(77) H 0.9508 -0.0708 0.6905 0.1100 Uiso 1.00 calc
H(78) H 0.9888 0.0223 0.6929 0.1100 Uiso 1.00 calc
H(79) H 0.9910 -0.0241 0.7696 0.1100 Uiso 1.00 calc
H(80) H 0.5292 0.2452 0.5907 0.0955 Uiso 1.00 calc
H(81) H 0.6620 0.2579 0.5572 0.0955 Uiso 1.00 calc
H(82) H 0.6034 0.1699 0.5638 0.0955 Uiso 1.00 calc
H(83) H 0.9279 0.1510 0.6459 0.1077 Uiso 1.00 calc
H(84) H 0.9144 0.2427 0.6204 0.1077 Uiso 1.00 calc
H(85) H 0.9911 0.2196 0.7060 0.1077 Uiso 1.00 calc
H(86) H 0.8314 0.3308 0.7566 0.0991 Uiso 1.00 calc
H(87) H 0.7538 0.3542 0.6712 0.0991 Uiso 1.00 calc
H(88) H 0.6635 0.3350 0.7299 0.0991 Uiso 1.00 calc

loop_
_atom_site_aniso_label
_atom_site_aniso_U_11
_atom_site_aniso_U_22
_atom_site_aniso_U_33
_atom_site_aniso_U_12
_atom_site_aniso_U_13
_atom_site_aniso_U_23
Ru(1) 0.0338(3) 0.0368(2) 0.0476(3) -0.0026(2) 0.0076(2) 0.0105(2)
Ru(2) 0.0339(3) 0.0370(2) 0.0460(3) -0.0009(2) 0.0077(2) 0.0001(2)
S(1) 0.0386(8) 0.0549(10) 0.069(1) 0.0000(7) 0.0036(8) 0.0153(8)
S(2) 0.0387(8) 0.0550(10) 0.069(1) -0.0028(7) 0.0035(8) -0.0018(8)
P(1) 0.0506(10) 0.0506(10) 0.057(1) -0.0022(7) 0.0108(8) 0.0031(8)
P(2) 0.053(1) 0.0468(9) 0.063(1) -0.0068(7) 0.0130(9) 0.0192(8)
P(3) 0.0362(8) 0.0539(10) 0.072(1) -0.0010(7) 0.0093(8) 0.0113(9)
P(4) 0.057(1) 0.056(1) 0.056(1) 0.0035(8) 0.0105(9) 0.0038(8)
P(5) 0.058(1) 0.053(1) 0.057(1) -0.0066(8) 0.0104(9) 0.0085(8)
P(6) 0.0363(8) 0.055(1) 0.069(1) -0.0012(7) 0.0098(8) 0.0004(9)
P(7) 0.0525(10) 0.0468(9) 0.060(1) 0.0025(7) 0.0132(8) -0.0063(8)
P(8) 0.0511(10) 0.0487(9) 0.057(1) -0.0027(7) 0.0108(8) 0.0091(8)
C(1) 0.061(4) 0.048(4) 0.044(4) 0.012(3) 0.004(3) 0.006(3)
C(2) 0.065(4) 0.045(3) 0.049(4) 0.006(3) 0.016(3) 0.013(3)
C(3) 0.094(6) 0.047(4) 0.060(4) 0.002(4) 0.029(4) 0.011(3)
C(4) 0.125(8) 0.059(5) 0.069(5) 0.030(5) 0.039(6) 0.025(4)
C(5) 0.102(7) 0.075(5) 0.049(4) 0.044(5) 0.016(4) 0.018(4)
C(6) 0.071(5) 0.065(5) 0.047(4) 0.023(4) 0.003(3) 0.001(3)
C(7) 0.065(4) 0.043(3) 0.068(5) -0.008(3) 0.021(4) 0.022(3)
C(8) 0.064(5) 0.098(7) 0.082(6) 0.026(5) -0.009(4) 0.001(5)
C(9) 0.069(5) 0.110(7) 0.094(7) 0.006(5) 0.035(5) -0.008(5)
C(10) 0.083(6) 0.083(6) 0.060(5) -0.013(4) 0.010(4) -0.004(4)
C(11) 0.111(7) 0.050(4) 0.079(6) 0.011(4) 0.014(5) -0.001(4)
C(12) 0.066(5) 0.091(6) 0.124(8) -0.030(5) 0.024(5) 0.037(6)
C(13) 0.095(6) 0.082(6) 0.059(5) -0.019(5) 0.018(4) 0.024(4)
C(14) 0.120(7) 0.040(4) 0.091(6) 0.002(4) 0.018(5) 0.021(4)
C(15) 0.050(5) 0.127(9) 0.26(2) 0.006(5) -0.010(7) 0.11(1)
C(16) 0.060(6) 0.35(2) 0.12(1) -0.039(9) 0.047(7) -0.05(1)
C(17) 0.048(5) 0.084(6) 0.18(1) -0.019(4) 0.001(6) -0.013(7)
C(18) 0.082(6) 0.097(7) 0.112(8) 0.020(5) 0.021(6) -0.017(6)
C(19) 0.095(6) 0.092(6) 0.057(5) 0.000(5) 0.018(4) 0.009(4)
C(20) 0.087(6) 0.058(4) 0.073(5) -0.017(4) 0.003(4) -0.001(4)
C(21) 0.061(4) 0.048(4) 0.047(4) -0.012(3) 0.006(3) 0.005(3)
C(22) 0.070(4) 0.044(3) 0.044(4) -0.005(3) 0.015(3) 0.002(3)
C(23) 0.097(6) 0.049(4) 0.054(4) -0.012(4) 0.029(4) -0.004(3)
C(24) 0.127(8) 0.053(5) 0.063(5) -0.031(5) 0.039(5) -0.010(4)
C(25) 0.108(7) 0.074(5) 0.046(4) -0.048(5) 0.013(4) -0.003(4)
C(26) 0.071(5) 0.065(4) 0.046(4) -0.026(4) 0.004(3) 0.013(3)
C(27) 0.054(4) 0.050(4) 0.062(4) 0.002(3) 0.016(3) 0.001(3)
C(28) 0.070(5) 0.091(6) 0.087(6) -0.035(5) -0.009(5) 0.017(5)
C(29) 0.081(6) 0.064(5) 0.073(5) 0.006(4) 0.005(4) 0.016(4)
C(30) 0.084(6) 0.104(7) 0.058(5) 0.016(5) 0.018(4) 0.011(4)
C(31) 0.087(6) 0.090(6) 0.117(8) -0.034(5) 0.016(6) 0.043(6)
C(32) 0.047(5) 0.084(6) 0.20(1) 0.014(4) 0.008(6) 0.044(7)
C(33) 0.056(6) 0.36(2) 0.14(1) 0.056(9) 0.049(7) 0.09(1)
C(34) 0.056(6) 0.115(9) 0.23(1) -0.002(5) -0.012(7) -0.084(9)
C(35) 0.125(8) 0.045(4) 0.094(7) -0.008(5) 0.017(6) -0.010(4)
C(36) 0.093(6) 0.084(6) 0.064(5) -0.013(5) 0.026(5) -0.019(4)
C(37) 0.069(5) 0.101(7) 0.105(7) 0.029(5) 0.023(5) -0.018(6)
C(38) 0.085(6) 0.091(6) 0.058(5) 0.002(5) 0.009(4) 0.020(4)
C(39) 0.069(5) 0.108(7) 0.101(7) -0.002(5) 0.036(5) 0.034(6)
C(40) 0.106(7) 0.056(5) 0.081(6) -0.011(4) 0.016(5) 0.018(4)

loop_
_atom_type_symbol
_atom_type_description
_atom_type_scat_dispersion_real
_atom_type_scat_dispersion_imag
_atom_type_scat_source
C C 0.003 0.002
;International Tables for Crystallography
(1992, Vol. C, Tables 4.2.6.8 and 6.1.1.1)
;
H H 0.000 0.000
;International Tables for Crystallography
(1992, Vol. C, Table 6.1.1.2)
;
P P 0.102 0.094
;International Tables for Crystallography
(1992, Vol. C, Tables 4.2.6.8 and 6.1.1.1)
;
Ru Ru -1.259 0.836
;International Tables for Crystallography
(1992, Vol. C, Tables 4.2.6.8 and 6.1.1.1)
;
S S 0.125 0.123
;International Tables for Crystallography
(1992, Vol. C, Tables 4.2.6.8 and 6.1.1.1)
;

loop_
_geom_angle_atom_site_label_1
_geom_angle_atom_site_label_2
_geom_angle_atom_site_label_3
_geom_angle
_geom_angle_site_symmetry_1
_geom_angle_site_symmetry_2
_geom_angle_site_symmetry_3
_geom_angle_publ_flag
S(1) Ru(1) P(1) 84.74(7) 1_555 1_555 1_555 yes
S(1) Ru(1) P(2) 94.50(6) 1_555 1_555 1_555 yes
S(1) Ru(1) P(3) 167.36(6) 1_555 1_555 1_555 yes
S(1) Ru(1) P(4) 81.66(7) 1_555 1_555 1_555 yes
S(1) Ru(1) C(7) 82.6(2) 1_555 1_555 1_555 yes
P(1) Ru(1) P(2) 90.98(7) 1_555 1_555 1_555 yes
P(1) Ru(1) P(3) 96.48(7) 1_555 1_555 1_555 yes
P(1) Ru(1) P(4) 166.31(7) 1_555 1_555 1_555 yes
P(1) Ru(1) C(7) 87.3(2) 1_555 1_555 1_555 yes
P(2) Ru(1) P(3) 98.06(7) 1_555 1_555 1_555 yes
P(2) Ru(1) P(4) 91.60(7) 1_555 1_555 1_555 yes
P(2) Ru(1) C(7) 176.7(2) 1_555 1_555 1_555 yes
P(3) Ru(1) P(4) 96.46(7) 1_555 1_555 1_555 yes
P(3) Ru(1) C(7) 84.9(2) 1_555 1_555 1_555 yes
P(4) Ru(1) C(7) 89.5(2) 1_555 1_555 1_555 yes
S(2) Ru(2) P(5) 81.69(6) 1_555 1_555 1_555 yes
S(2) Ru(2) P(6) 167.40(7) 1_555 1_555 1_555 yes
S(2) Ru(2) P(7) 94.53(7) 1_555 1_555 1_555 yes
S(2) Ru(2) P(8) 84.73(6) 1_555 1_555 1_555 yes
S(2) Ru(2) C(27) 82.4(2) 1_555 1_555 1_555 yes
P(5) Ru(2) P(6) 96.46(7) 1_555 1_555 1_555 yes
P(5) Ru(2) P(7) 91.69(7) 1_555 1_555 1_555 yes
P(5) Ru(2) P(8) 166.32(7) 1_555 1_555 1_555 yes
P(5) Ru(2) C(27) 89.2(2) 1_555 1_555 1_555 yes
P(6) Ru(2) P(7) 97.99(7) 1_555 1_555 1_555 yes
P(6) Ru(2) P(8) 96.44(7) 1_555 1_555 1_555 yes
P(6) Ru(2) C(27) 85.2(2) 1_555 1_555 1_555 yes
P(7) Ru(2) P(8) 91.02(7) 1_555 1_555 1_555 yes
P(7) Ru(2) C(27) 176.6(2) 1_555 1_555 1_555 yes
P(8) Ru(2) C(27) 87.4(2) 1_555 1_555 1_555 yes
Ru(1) S(1) C(1) 101.0(2) 1_555 1_555 1_555 yes
Ru(2) S(2) C(21) 101.2(2) 1_555 1_555 1_555 yes
Ru(1) P(1) C(9) 116.8(3) 1_555 1_555 1_555 yes
Ru(1) P(1) C(10) 122.8(3) 1_555 1_555 1_555 yes
Ru(1) P(1) C(11) 117.7(3) 1_555 1_555 1_555 yes
C(9) P(1) C(10) 98.9(4) 1_555 1_555 1_555 yes
C(9) P(1) C(11) 98.4(4) 1_555 1_555 1_555 yes
C(10) P(1) C(11) 97.6(4) 1_555 1_555 1_555 yes
Ru(1) P(2) C(12) 116.5(3) 1_555 1_555 1_555 yes
Ru(1) P(2) C(13) 120.1(3) 1_555 1_555 1_555 yes
Ru(1) P(2) C(14) 120.4(3) 1_555 1_555 1_555 yes
C(12) P(2) C(13) 99.4(4) 1_555 1_555 1_555 yes
C(12) P(2) C(14) 99.7(4) 1_555 1_555 1_555 yes
C(13) P(2) C(14) 96.4(4) 1_555 1_555 1_555 yes
Ru(1) P(3) C(15) 123.1(3) 1_555 1_555 1_555 yes
Ru(1) P(3) C(16) 116.8(4) 1_555 1_555 1_555 yes
Ru(1) P(3) C(17) 118.9(3) 1_555 1_555 1_555 yes
C(15) P(3) C(16) 97.0(7) 1_555 1_555 1_555 yes
C(15) P(3) C(17) 98.9(6) 1_555 1_555 1_555 yes
C(16) P(3) C(17) 96.8(6) 1_555 1_555 1_555 yes
Ru(1) P(4) C(18) 124.2(3) 1_555 1_555 1_555 yes
Ru(1) P(4) C(19) 116.2(3) 1_555 1_555 1_555 yes
Ru(1) P(4) C(20) 116.3(3) 1_555 1_555 1_555 yes
C(18) P(4) C(19) 98.3(5) 1_555 1_555 1_555 yes
C(18) P(4) C(20) 97.5(4) 1_555 1_555 1_555 yes
C(19) P(4) C(20) 99.9(4) 1_555 1_555 1_555 yes
Ru(2) P(5) C(29) 116.3(3) 1_555 1_555 1_555 yes
Ru(2) P(5) C(30) 116.6(3) 1_555 1_555 1_555 yes
Ru(2) P(5) C(31) 124.0(3) 1_555 1_555 1_555 yes
C(29) P(5) C(30) 99.0(4) 1_555 1_555 1_555 yes
C(29) P(5) C(31) 97.7(4) 1_555 1_555 1_555 yes
C(30) P(5) C(31) 98.8(5) 1_555 1_555 1_555 yes
Ru(2) P(6) C(32) 118.8(3) 1_555 1_555 1_555 yes
Ru(2) P(6) C(33) 116.9(4) 1_555 1_555 1_555 yes
Ru(2) P(6) C(34) 123.2(3) 1_555 1_555 1_555 yes
C(32) P(6) C(33) 95.6(6) 1_555 1_555 1_555 yes
C(32) P(6) C(34) 98.7(6) 1_555 1_555 1_555 yes
C(33) P(6) C(34) 98.2(7) 1_555 1_555 1_555 yes
Ru(2) P(7) C(35) 120.9(3) 1_555 1_555 1_555 yes
Ru(2) P(7) C(36) 120.9(3) 1_555 1_555 1_555 yes
Ru(2) P(7) C(37) 117.0(3) 1_555 1_555 1_555 yes
C(35) P(7) C(36) 95.8(4) 1_555 1_555 1_555 yes
C(35) P(7) C(37) 98.6(5) 1_555 1_555 1_555 yes
C(36) P(7) C(37) 98.7(4) 1_555 1_555 1_555 yes
Ru(2) P(8) C(38) 122.3(3) 1_555 1_555 1_555 yes
Ru(2) P(8) C(39) 116.4(3) 1_555 1_555 1_555 yes
Ru(2) P(8) C(40) 117.5(3) 1_555 1_555 1_555 yes
C(38) P(8) C(39) 99.2(4) 1_555 1_555 1_555 yes
C(38) P(8) C(40) 98.1(4) 1_555 1_555 1_555 yes
C(39) P(8) C(40) 99.0(4) 1_555 1_555 1_555 yes
S(1) C(1) C(2) 119.5(5) 1_555 1_555 1_555 yes
S(1) C(1) C(6) 120.2(6) 1_555 1_555 1_555 yes
C(2) C(1) C(6) 120.2(6) 1_555 1_555 1_555 yes
C(1) C(2) C(3) 118.7(6) 1_555 1_555 1_555 yes
C(1) C(2) C(7) 121.1(5) 1_555 1_555 1_555 yes
C(3) C(2) C(7) 120.2(6) 1_555 1_555 1_555 yes
C(2) C(3) C(4) 121.6(8) 1_555 1_555 1_555 yes
C(2) C(3) H(1) 118.9(7) 1_555 1_555 1_555 no
C(4) C(3) H(1) 119.5(7) 1_555 1_555 1_555 no
C(3) C(4) C(5) 119.7(7) 1_555 1_555 1_555 yes
C(3) C(4) H(2) 120(1) 1_555 1_555 1_555 no
C(5) C(4) H(2) 119.6(9) 1_555 1_555 1_555 no
C(4) C(5) C(6) 122.0(7) 1_555 1_555 1_555 yes
C(4) C(5) H(3) 119.0(9) 1_555 1_555 1_555 no
C(6) C(5) H(3) 119.0(10) 1_555 1_555 1_555 no
C(1) C(6) C(5) 117.8(7) 1_555 1_555 1_555 yes
C(1) C(6) C(8) 120.8(7) 1_555 1_555 1_555 yes
C(5) C(6) C(8) 121.4(7) 1_555 1_555 1_555 yes
Ru(1) C(7) C(2) 114.8(4) 1_555 1_555 1_555 yes
Ru(1) C(7) H(4) 108.4(5) 1_555 1_555 1_555 no
Ru(1) C(7) H(5) 108.9(5) 1_555 1_555 1_555 no
C(2) C(7) H(4) 108.7(6) 1_555 1_555 1_555 no
C(2) C(7) H(5) 109.3(6) 1_555 1_555 1_555 no
H(4) C(7) H(5) 106.3(6) 1_555 1_555 1_555 no
C(6) C(8) H(6) 113.1(9) 1_555 1_555 1_555 no
C(6) C(8) H(7) 111.6(7) 1_555 1_555 1_555 no
C(6) C(8) H(8) 112.0(8) 1_555 1_555 1_555 no
H(6) C(8) H(7) 106.7(9) 1_555 1_555 1_555 no
H(6) C(8) H(8) 107.3(8) 1_555 1_555 1_555 no
H(7) C(8) H(8) 105.7(9) 1_555 1_555 1_555 no
P(1) C(9) H(9) 111.2(7) 1_555 1_555 1_555 no
P(1) C(9) H(10) 111.4(7) 1_555 1_555 1_555 no
P(1) C(9) H(11) 111.8(7) 1_555 1_555 1_555 no
H(9) C(9) H(10) 107.0(9) 1_555 1_555 1_555 no
H(9) C(9) H(11) 107.5(9) 1_555 1_555 1_555 no
H(10) C(9) H(11) 107.7(9) 1_555 1_555 1_555 no
P(1) C(10) H(12) 111.1(6) 1_555 1_555 1_555 no
P(1) C(10) H(13) 111.1(7) 1_555 1_555 1_555 no
P(1) C(10) H(14) 111.7(6) 1_555 1_555 1_555 no
H(12) C(10) H(13) 107.0(8) 1_555 1_555 1_555 no
H(12) C(10) H(14) 107.9(9) 1_555 1_555 1_555 no
H(13) C(10) H(14) 107.9(8) 1_555 1_555 1_555 no
P(1) C(11) H(15) 110.9(6) 1_555 1_555 1_555 no
P(1) C(11) H(16) 111.0(7) 1_555 1_555 1_555 no
P(1) C(11) H(17) 111.0(6) 1_555 1_555 1_555 no
H(15) C(11) H(16) 107.8(8) 1_555 1_555 1_555 no
H(15) C(11) H(17) 107.9(9) 1_555 1_555 1_555 no
H(16) C(11) H(17) 108.1(8) 1_555 1_555 1_555 no
P(2) C(12) H(18) 111.7(7) 1_555 1_555 1_555 no
P(2) C(12) H(19) 109.9(7) 1_555 1_555 1_555 no
P(2) C(12) H(20) 110.9(7) 1_555 1_555 1_555 no
H(18) C(12) H(19) 107.9(9) 1_555 1_555 1_555 no
H(18) C(12) H(20) 109.4(9) 1_555 1_555 1_555 no
H(19) C(12) H(20) 106.8(9) 1_555 1_555 1_555 no
P(2) C(13) H(21) 110.9(6) 1_555 1_555 1_555 no
P(2) C(13) H(22) 111.4(7) 1_555 1_555 1_555 no
P(2) C(13) H(23) 110.4(6) 1_555 1_555 1_555 no
H(21) C(13) H(22) 108.8(8) 1_555 1_555 1_555 no
H(21) C(13) H(23) 107.3(8) 1_555 1_555 1_555 no
H(22) C(13) H(23) 107.9(8) 1_555 1_555 1_555 no
P(2) C(14) H(24) 110.2(6) 1_555 1_555 1_555 no
P(2) C(14) H(25) 111.1(8) 1_555 1_555 1_555 no
P(2) C(14) H(26) 110.3(6) 1_555 1_555 1_555 no
H(24) C(14) H(25) 108.7(8) 1_555 1_555 1_555 no
H(24) C(14) H(26) 107.6(10) 1_555 1_555 1_555 no
H(25) C(14) H(26) 108.9(8) 1_555 1_555 1_555 no
P(3) C(15) H(27) 113.0(10) 1_555 1_555 1_555 no
P(3) C(15) H(28) 109.6(9) 1_555 1_555 1_555 no
P(3) C(15) H(29) 111.4(8) 1_555 1_555 1_555 no
H(27) C(15) H(28) 107(1) 1_555 1_555 1_555 no
H(27) C(15) H(29) 110(1) 1_555 1_555 1_555 no
H(28) C(15) H(29) 105(1) 1_555 1_555 1_555 no
P(3) C(16) H(30) 111.2(9) 1_555 1_555 1_555 no
P(3) C(16) H(31) 112(1) 1_555 1_555 1_555 no
P(3) C(16) H(32) 110(1) 1_555 1_555 1_555 no
H(30) C(16) H(31) 108(1) 1_555 1_555 1_555 no
H(30) C(16) H(32) 106(1) 1_555 1_555 1_555 no
H(31) C(16) H(32) 107(1) 1_555 1_555 1_555 no
P(3) C(17) H(33) 112.3(8) 1_555 1_555 1_555 no
P(3) C(17) H(34) 111.1(7) 1_555 1_555 1_555 no
P(3) C(17) H(35) 110.5(8) 1_555 1_555 1_555 no
H(33) C(17) H(34) 108(1) 1_555 1_555 1_555 no
H(33) C(17) H(35) 107.8(9) 1_555 1_555 1_555 no
H(34) C(17) H(35) 106.2(9) 1_555 1_555 1_555 no
P(4) C(18) H(36) 111.6(7) 1_555 1_555 1_555 no
P(4) C(18) H(37) 110.4(8) 1_555 1_555 1_555 no
P(4) C(18) H(38) 111.2(7) 1_555 1_555 1_555 no
H(36) C(18) H(37) 107.5(9) 1_555 1_555 1_555 no
H(36) C(18) H(38) 108.8(10) 1_555 1_555 1_555 no
H(37) C(18) H(38) 107.1(9) 1_555 1_555 1_555 no
P(4) C(19) H(39) 111.0(7) 1_555 1_555 1_555 no
P(4) C(19) H(40) 111.0(7) 1_555 1_555 1_555 no
P(4) C(19) H(41) 111.4(7) 1_555 1_555 1_555 no
H(39) C(19) H(40) 107.4(9) 1_555 1_555 1_555 no
H(39) C(19) H(41) 107.9(8) 1_555 1_555 1_555 no
H(40) C(19) H(41) 107.9(8) 1_555 1_555 1_555 no
P(4) C(20) H(42) 110.4(6) 1_555 1_555 1_555 no
P(4) C(20) H(43) 111.5(6) 1_555 1_555 1_555 no
P(4) C(20) H(44) 110.8(7) 1_555 1_555 1_555 no
H(42) C(20) H(43) 108.2(9) 1_555 1_555 1_555 no
H(42) C(20) H(44) 107.1(8) 1_555 1_555 1_555 no
H(43) C(20) H(44) 108.7(8) 1_555 1_555 1_555 no
S(2) C(21) C(22) 119.5(5) 1_555 1_555 1_555 yes
S(2) C(21) C(26) 120.9(6) 1_555 1_555 1_555 yes
C(22) C(21) C(26) 119.5(7) 1_555 1_555 1_555 yes
C(21) C(22) C(23) 119.6(7) 1_555 1_555 1_555 yes
C(21) C(22) C(27) 120.6(6) 1_555 1_555 1_555 yes
C(23) C(22) C(27) 119.7(7) 1_555 1_555 1_555 yes
C(22) C(23) C(24) 120.4(8) 1_555 1_555 1_555 yes
C(22) C(23) H(45) 119.5(7) 1_555 1_555 1_555 no
C(24) C(23) H(45) 120.0(8) 1_555 1_555 1_555 no
C(23) C(24) C(25) 120.3(7) 1_555 1_555 1_555 yes
C(23) C(24) H(46) 120(1) 1_555 1_555 1_555 no
C(25) C(24) H(46) 119.5(9) 1_555 1_555 1_555 no
C(24) C(25) C(26) 121.1(7) 1_555 1_555 1_555 yes
C(24) C(25) H(47) 119.1(9) 1_555 1_555 1_555 no
C(26) C(25) H(47) 119(1) 1_555 1_555 1_555 no
C(21) C(26) C(25) 118.9(8) 1_555 1_555 1_555 yes
C(21) C(26) C(28) 120.0(7) 1_555 1_555 1_555 yes
C(25) C(26) C(28) 121.1(7) 1_555 1_555 1_555 yes
Ru(2) C(27) C(22) 115.3(5) 1_555 1_555 1_555 yes
Ru(2) C(27) H(48) 108.8(5) 1_555 1_555 1_555 no
Ru(2) C(27) H(49) 108.7(5) 1_555 1_555 1_555 no
C(22) C(27) H(48) 108.8(6) 1_555 1_555 1_555 no
C(22) C(27) H(49) 108.6(6) 1_555 1_555 1_555 no
H(48) C(27) H(49) 106.3(6) 1_555 1_555 1_555 no
C(26) C(28) H(50) 111.8(8) 1_555 1_555 1_555 no
C(26) C(28) H(51) 111.3(7) 1_555 1_555 1_555 no
C(26) C(28) H(52) 112.9(9) 1_555 1_555 1_555 no
H(50) C(28) H(51) 105.8(10) 1_555 1_555 1_555 no
H(50) C(28) H(52) 107.6(8) 1_555 1_555 1_555 no
H(51) C(28) H(52) 107.0(8) 1_555 1_555 1_555 no
P(5) C(29) H(53) 110.9(7) 1_555 1_555 1_555 no
P(5) C(29) H(54) 111.4(6) 1_555 1_555 1_555 no
P(5) C(29) H(55) 110.7(6) 1_555 1_555 1_555 no
H(53) C(29) H(54) 108.3(7) 1_555 1_555 1_555 no
H(53) C(29) H(55) 107.3(8) 1_555 1_555 1_555 no
H(54) C(29) H(55) 108.0(9) 1_555 1_555 1_555 no
P(5) C(30) H(56) 111.6(7) 1_555 1_555 1_555 no
P(5) C(30) H(57) 111.0(6) 1_555 1_555 1_555 no
P(5) C(30) H(58) 111.2(6) 1_555 1_555 1_555 no
H(56) C(30) H(57) 107.6(8) 1_555 1_555 1_555 no
H(56) C(30) H(58) 108.0(8) 1_555 1_555 1_555 no
H(57) C(30) H(58) 107.2(9) 1_555 1_555 1_555 no
P(5) C(31) H(59) 111.1(7) 1_555 1_555 1_555 no
P(5) C(31) H(60) 109.9(7) 1_555 1_555 1_555 no
P(5) C(31) H(61) 111.8(7) 1_555 1_555 1_555 no
H(59) C(31) H(60) 106.7(9) 1_555 1_555 1_555 no
H(59) C(31) H(61) 109(1) 1_555 1_555 1_555 no
H(60) C(31) H(61) 107.7(9) 1_555 1_555 1_555 no
P(6) C(32) H(62) 110.0(8) 1_555 1_555 1_555 no
P(6) C(32) H(63) 111.3(7) 1_555 1_555 1_555 no
P(6) C(32) H(64) 111.7(7) 1_555 1_555 1_555 no
H(62) C(32) H(63) 106.9(9) 1_555 1_555 1_555 no
H(62) C(32) H(64) 107.4(10) 1_555 1_555 1_555 no
H(63) C(32) H(64) 109(1) 1_555 1_555 1_555 no
P(6) C(33) H(65) 110(1) 1_555 1_555 1_555 no
P(6) C(33) H(66) 112(1) 1_555 1_555 1_555 no
P(6) C(33) H(67) 111.2(9) 1_555 1_555 1_555 no
H(65) C(33) H(66) 107(1) 1_555 1_555 1_555 no
H(65) C(33) H(67) 106(1) 1_555 1_555 1_555 no
H(66) C(33) H(67) 108(1) 1_555 1_555 1_555 no
P(6) C(34) H(68) 111.8(9) 1_555 1_555 1_555 no
P(6) C(34) H(69) 110.1(9) 1_555 1_555 1_555 no
P(6) C(34) H(70) 112.8(9) 1_555 1_555 1_555 no
H(68) C(34) H(69) 105(1) 1_555 1_555 1_555 no
H(68) C(34) H(70) 109(1) 1_555 1_555 1_555 no
H(69) C(34) H(70) 106(1) 1_555 1_555 1_555 no
P(7) C(35) H(71) 110.6(7) 1_555 1_555 1_555 no
P(7) C(35) H(72) 110.9(8) 1_555 1_555 1_555 no
P(7) C(35) H(73) 110.2(6) 1_555 1_555 1_555 no
H(71) C(35) H(72) 108.9(8) 1_555 1_555 1_555 no
H(71) C(35) H(73) 107.9(10) 1_555 1_555 1_555 no
H(72) C(35) H(73) 108.2(9) 1_555 1_555 1_555 no
P(7) C(36) H(74) 110.8(6) 1_555 1_555 1_555 no
P(7) C(36) H(75) 111.3(7) 1_555 1_555 1_555 no
P(7) C(36) H(76) 111.2(6) 1_555 1_555 1_555 no
H(74) C(36) H(75) 107.6(8) 1_555 1_555 1_555 no
H(74) C(36) H(76) 107.6(9) 1_555 1_555 1_555 no
H(75) C(36) H(76) 108.2(8) 1_555 1_555 1_555 no
P(7) C(37) H(77) 110.8(7) 1_555 1_555 1_555 no
P(7) C(37) H(78) 110.2(7) 1_555 1_555 1_555 no
P(7) C(37) H(79) 111.8(7) 1_555 1_555 1_555 no
H(77) C(37) H(78) 106.7(9) 1_555 1_555 1_555 no
H(77) C(37) H(79) 109.1(9) 1_555 1_555 1_555 no
H(78) C(37) H(79) 108.1(9) 1_555 1_555 1_555 no
P(8) C(38) H(80) 111.6(7) 1_555 1_555 1_555 no
P(8) C(38) H(81) 111.2(7) 1_555 1_555 1_555 no
P(8) C(38) H(82) 110.6(6) 1_555 1_555 1_555 no
H(80) C(38) H(81) 108.5(8) 1_555 1_555 1_555 no
H(80) C(38) H(82) 107.7(8) 1_555 1_555 1_555 no
H(81) C(38) H(82) 107.0(8) 1_555 1_555 1_555 no
P(8) C(39) H(83) 111.5(6) 1_555 1_555 1_555 no
P(8) C(39) H(84) 111.5(7) 1_555 1_555 1_555 no
P(8) C(39) H(85) 110.9(7) 1_555 1_555 1_555 no
H(83) C(39) H(84) 108.1(9) 1_555 1_555 1_555 no
H(83) C(39) H(85) 107.4(9) 1_555 1_555 1_555 no
H(84) C(39) H(85) 107.3(8) 1_555 1_555 1_555 no
P(8) C(40) H(86) 111.1(6) 1_555 1_555 1_555 no
P(8) C(40) H(87) 111.7(7) 1_555 1_555 1_555 no
P(8) C(40) H(88) 110.8(6) 1_555 1_555 1_555 no
H(86) C(40) H(87) 108.2(8) 1_555 1_555 1_555 no
H(86) C(40) H(88) 107.1(9) 1_555 1_555 1_555 no
H(87) C(40) H(88) 107.9(8) 1_555 1_555 1_555 no

loop_
_geom_bond_atom_site_label_1
_geom_bond_atom_site_label_2
_geom_bond_distance
_geom_bond_site_symmetry_1
_geom_bond_site_symmetry_2
_geom_bond_publ_flag
Ru(1) S(1) 2.429(2) 1_555 1_555 yes
Ru(1) P(1) 2.371(2) 1_555 1_555 yes
Ru(1) P(2) 2.350(2) 1_555 1_555 yes
Ru(1) P(3) 2.302(2) 1_555 1_555 yes
Ru(1) P(4) 2.368(2) 1_555 1_555 yes
Ru(1) C(7) 2.193(6) 1_555 1_555 yes
Ru(2) S(2) 2.427(2) 1_555 1_555 yes
Ru(2) P(5) 2.372(2) 1_555 1_555 yes
Ru(2) P(6) 2.302(2) 1_555 1_555 yes
Ru(2) P(7) 2.347(2) 1_555 1_555 yes
Ru(2) P(8) 2.375(2) 1_555 1_555 yes
Ru(2) C(27) 2.187(7) 1_555 1_555 yes
S(1) C(1) 1.765(7) 1_555 1_555 yes
S(2) C(21) 1.758(7) 1_555 1_555 yes
P(1) C(9) 1.823(9) 1_555 1_555 yes
P(1) C(10) 1.841(8) 1_555 1_555 yes
P(1) C(11) 1.826(8) 1_555 1_555 yes
P(2) C(12) 1.836(8) 1_555 1_555 yes
P(2) C(13) 1.851(8) 1_555 1_555 yes
P(2) C(14) 1.838(8) 1_555 1_555 yes
P(3) C(15) 1.798(9) 1_555 1_555 yes
P(3) C(16) 1.82(1) 1_555 1_555 yes
P(3) C(17) 1.806(9) 1_555 1_555 yes
P(4) C(18) 1.840(9) 1_555 1_555 yes
P(4) C(19) 1.820(8) 1_555 1_555 yes
P(4) C(20) 1.836(8) 1_555 1_555 yes
P(5) C(29) 1.821(8) 1_555 1_555 yes
P(5) C(30) 1.824(9) 1_555 1_555 yes
P(5) C(31) 1.852(8) 1_555 1_555 yes
P(6) C(32) 1.806(9) 1_555 1_555 yes
P(6) C(33) 1.81(1) 1_555 1_555 yes
P(6) C(34) 1.806(10) 1_555 1_555 yes
P(7) C(35) 1.855(8) 1_555 1_555 yes
P(7) C(36) 1.833(8) 1_555 1_555 yes
P(7) C(37) 1.831(8) 1_555 1_555 yes
P(8) C(38) 1.851(8) 1_555 1_555 yes
P(8) C(39) 1.826(9) 1_555 1_555 yes
P(8) C(40) 1.823(8) 1_555 1_555 yes
C(1) C(2) 1.393(9) 1_555 1_555 yes
C(1) C(6) 1.416(9) 1_555 1_555 yes
C(2) C(3) 1.395(9) 1_555 1_555 yes
C(2) C(7) 1.514(9) 1_555 1_555 yes
C(3) C(4) 1.37(1) 1_555 1_555 yes
C(3) H(1) 0.975 1_555 1_555 no
C(4) C(5) 1.35(1) 1_555 1_555 yes
C(4) H(2) 0.967 1_555 1_555 no
C(5) C(6) 1.41(1) 1_555 1_555 yes
C(5) H(3) 0.974 1_555 1_555 no
C(6) C(8) 1.47(1) 1_555 1_555 yes
C(7) H(4) 0.973 1_555 1_555 no
C(7) H(5) 0.965 1_555 1_555 no
C(8) H(6) 0.956 1_555 1_555 no
C(8) H(7) 0.977 1_555 1_555 no
C(8) H(8) 0.970 1_555 1_555 no
C(9) H(9) 0.966 1_555 1_555 no
C(9) H(10) 0.964 1_555 1_555 no
C(9) H(11) 0.957 1_555 1_555 no
C(10) H(12) 0.965 1_555 1_555 no
C(10) H(13) 0.965 1_555 1_555 no
C(10) H(14) 0.954 1_555 1_555 no
C(11) H(15) 0.961 1_555 1_555 no
C(11) H(16) 0.959 1_555 1_555 no
C(11) H(17) 0.958 1_555 1_555 no
C(12) H(18) 0.943 1_555 1_555 no
C(12) H(19) 0.975 1_555 1_555 no
C(12) H(20) 0.957 1_555 1_555 no
C(13) H(21) 0.958 1_555 1_555 no
C(13) H(22) 0.950 1_555 1_555 no
C(13) H(23) 0.968 1_555 1_555 no
C(14) H(24) 0.962 1_555 1_555 no
C(14) H(25) 0.947 1_555 1_555 no
C(14) H(26) 0.960 1_555 1_555 no
C(15) H(27) 0.933 1_555 1_555 no
C(15) H(28) 0.993 1_555 1_555 no
C(15) H(29) 0.961 1_555 1_555 no
C(16) H(30) 0.966 1_555 1_555 no
C(16) H(31) 0.945 1_555 1_555 no
C(16) H(32) 0.976 1_555 1_555 no
C(17) H(33) 0.944 1_555 1_555 no
C(17) H(34) 0.965 1_555 1_555 no
C(17) H(35) 0.976 1_555 1_555 no
C(18) H(36) 0.951 1_555 1_555 no
C(18) H(37) 0.972 1_555 1_555 no
C(18) H(38) 0.957 1_555 1_555 no
C(19) H(39) 0.962 1_555 1_555 no
C(19) H(40) 0.963 1_555 1_555 no
C(19) H(41) 0.956 1_555 1_555 no
C(20) H(42) 0.968 1_555 1_555 no
C(20) H(43) 0.948 1_555 1_555 no
C(20) H(44) 0.961 1_555 1_555 no
C(21) C(22) 1.397(10) 1_555 1_555 yes
C(21) C(26) 1.410(9) 1_555 1_555 yes
C(22) C(23) 1.398(9) 1_555 1_555 yes
C(22) C(27) 1.511(9) 1_555 1_555 yes
C(23) C(24) 1.37(1) 1_555 1_555 yes
C(23) H(45) 0.975 1_555 1_555 no
C(24) C(25) 1.37(1) 1_555 1_555 yes
C(24) H(46) 0.968 1_555 1_555 no
C(25) C(26) 1.40(1) 1_555 1_555 yes
C(25) H(47) 0.972 1_555 1_555 no
C(26) C(28) 1.49(1) 1_555 1_555 yes
C(27) H(48) 0.968 1_555 1_555 no
C(27) H(49) 0.971 1_555 1_555 no
C(28) H(50) 0.968 1_555 1_555 no
C(28) H(51) 0.976 1_555 1_555 no
C(28) H(52) 0.954 1_555 1_555 no
C(29) H(53) 0.961 1_555 1_555 no
C(29) H(54) 0.953 1_555 1_555 no
C(29) H(55) 0.964 1_555 1_555 no
C(30) H(56) 0.956 1_555 1_555 no
C(30) H(57) 0.965 1_555 1_555 no
C(30) H(58) 0.961 1_555 1_555 no
C(31) H(59) 0.956 1_555 1_555 no
C(31) H(60) 0.978 1_555 1_555 no
C(31) H(61) 0.944 1_555 1_555 no
C(32) H(62) 0.977 1_555 1_555 no
C(32) H(63) 0.954 1_555 1_555 no
C(32) H(64) 0.947 1_555 1_555 no
C(33) H(65) 0.974 1_555 1_555 no
C(33) H(66) 0.948 1_555 1_555 no
C(33) H(67) 0.963 1_555 1_555 no
C(34) H(68) 0.960 1_555 1_555 no
C(34) H(69) 0.988 1_555 1_555 no
C(34) H(70) 0.942 1_555 1_555 no
C(35) H(71) 0.955 1_555 1_555 no
C(35) H(72) 0.952 1_555 1_555 no
C(35) H(73) 0.963 1_555 1_555 no
C(36) H(74) 0.965 1_555 1_555 no
C(36) H(75) 0.957 1_555 1_555 no
C(36) H(76) 0.958 1_555 1_555 no
C(37) H(77) 0.961 1_555 1_555 no
C(37) H(78) 0.973 1_555 1_555 no
C(37) H(79) 0.943 1_555 1_555 no
C(38) H(80) 0.951 1_555 1_555 no
C(38) H(81) 0.960 1_555 1_555 no
C(38) H(82) 0.969 1_555 1_555 no
C(39) H(83) 0.958 1_555 1_555 no
C(39) H(84) 0.959 1_555 1_555 no
C(39) H(85) 0.967 1_555 1_555 no
C(40) H(86) 0.962 1_555 1_555 no
C(40) H(87) 0.953 1_555 1_555 no
C(40) H(88) 0.966 1_555 1_555 no

loop_
_geom_torsion_atom_site_label_1
_geom_torsion_atom_site_label_2
_geom_torsion_atom_site_label_3
_geom_torsion_atom_site_label_4
_geom_torsion
_geom_torsion_site_symmetry_1
_geom_torsion_site_symmetry_2
_geom_torsion_site_symmetry_3
_geom_torsion_site_symmetry_4
_geom_torsion_publ_flag
Ru(1) S(1) C(1) C(2) -3.7(6) 1_555 1_555 1_555 1_555 yes
Ru(1) S(1) C(1) C(6) 173.8(5) 1_555 1_555 1_555 1_555 yes
Ru(1) C(7) C(2) C(1) 9.7(9) 1_555 1_555 1_555 1_555 yes
Ru(1) C(7) C(2) C(3) -169.3(5) 1_555 1_555 1_555 1_555 yes
Ru(2) S(2) C(21) C(22) 3.9(6) 1_555 1_555 1_555 1_555 yes
Ru(2) S(2) C(21) C(26) -173.6(5) 1_555 1_555 1_555 1_555 yes
Ru(2) C(27) C(22) C(21) -9.9(8) 1_555 1_555 1_555 1_555 yes
Ru(2) C(27) C(22) C(23) 168.4(5) 1_555 1_555 1_555 1_555 yes
S(1) Ru(1) P(1) C(9) -40.7(4) 1_555 1_555 1_555 1_555 yes
S(1) Ru(1) P(1) C(10) -162.8(3) 1_555 1_555 1_555 1_555 yes
S(1) Ru(1) P(1) C(11) 76.0(4) 1_555 1_555 1_555 1_555 yes
S(1) Ru(1) P(2) C(12) 1.8(4) 1_555 1_555 1_555 1_555 yes
S(1) Ru(1) P(2) C(13) 121.7(4) 1_555 1_555 1_555 1_555 yes
S(1) Ru(1) P(2) C(14) -119.0(4) 1_555 1_555 1_555 1_555 yes
S(1) Ru(1) P(3) C(15) 168.1(7) 1_555 1_555 1_555 1_555 yes
S(1) Ru(1) P(3) C(16) 48.5(8) 1_555 1_555 1_555 1_555 yes
S(1) Ru(1) P(3) C(17) -67.0(6) 1_555 1_555 1_555 1_555 yes
S(1) Ru(1) P(4) C(18) 169.3(4) 1_555 1_555 1_555 1_555 yes
S(1) Ru(1) P(4) C(19) -68.7(3) 1_555 1_555 1_555 1_555 yes
S(1) Ru(1) P(4) C(20) 48.5(3) 1_555 1_555 1_555 1_555 yes
S(1) Ru(1) C(7) C(2) -8.9(5) 1_555 1_555 1_555 1_555 yes
S(1) C(1) C(2) C(3) 175.6(5) 1_555 1_555 1_555 1_555 yes
S(1) C(1) C(2) C(7) -3.3(9) 1_555 1_555 1_555 1_555 yes
S(1) C(1) C(6) C(5) -174.9(6) 1_555 1_555 1_555 1_555 yes
S(1) C(1) C(6) C(8) 3.1(10) 1_555 1_555 1_555 1_555 yes
S(2) Ru(2) P(5) C(29) -48.5(3) 1_555 1_555 1_555 1_555 yes
S(2) Ru(2) P(5) C(30) 67.7(3) 1_555 1_555 1_555 1_555 yes
S(2) Ru(2) P(5) C(31) -169.4(5) 1_555 1_555 1_555 1_555 yes
S(2) Ru(2) P(6) C(32) 66.6(6) 1_555 1_555 1_555 1_555 yes
S(2) Ru(2) P(6) C(33) -47.2(8) 1_555 1_555 1_555 1_555 yes
S(2) Ru(2) P(6) C(34) -168.9(7) 1_555 1_555 1_555 1_555 yes
S(2) Ru(2) P(7) C(35) 118.4(4) 1_555 1_555 1_555 1_555 yes
S(2) Ru(2) P(7) C(36) -121.9(3) 1_555 1_555 1_555 1_555 yes
S(2) Ru(2) P(7) C(37) -1.7(4) 1_555 1_555 1_555 1_555 yes
S(2) Ru(2) P(8) C(38) 162.6(4) 1_555 1_555 1_555 1_555 yes
S(2) Ru(2) P(8) C(39) 41.0(4) 1_555 1_555 1_555 1_555 yes
S(2) Ru(2) P(8) C(40) -76.2(3) 1_555 1_555 1_555 1_555 yes
S(2) Ru(2) C(27) C(22) 9.2(4) 1_555 1_555 1_555 1_555 yes
S(2) C(21) C(22) C(23) -175.1(5) 1_555 1_555 1_555 1_555 yes
S(2) C(21) C(22) C(27) 3.3(9) 1_555 1_555 1_555 1_555 yes
S(2) C(21) C(26) C(25) 175.5(5) 1_555 1_555 1_555 1_555 yes
S(2) C(21) C(26) C(28) -3.3(9) 1_555 1_555 1_555 1_555 yes
P(1) Ru(1) S(1) C(1) -81.6(2) 1_555 1_555 1_555 1_555 yes
P(1) Ru(1) P(2) C(12) -83.0(4) 1_555 1_555 1_555 1_555 yes
P(1) Ru(1) P(2) C(13) 36.9(4) 1_555 1_555 1_555 1_555 yes
P(1) Ru(1) P(2) C(14) 156.2(4) 1_555 1_555 1_555 1_555 yes
P(1) Ru(1) P(3) C(15) -97.0(7) 1_555 1_555 1_555 1_555 yes
P(1) Ru(1) P(3) C(16) 143.4(7) 1_555 1_555 1_555 1_555 yes
P(1) Ru(1) P(3) C(17) 27.8(5) 1_555 1_555 1_555 1_555 yes
P(1) Ru(1) P(4) C(18) 175.8(5) 1_555 1_555 1_555 1_555 yes
P(1) Ru(1) P(4) C(19) -62.2(5) 1_555 1_555 1_555 1_555 yes
P(1) Ru(1) P(4) C(20) 55.0(4) 1_555 1_555 1_555 1_555 yes
P(1) Ru(1) C(7) C(2) 76.2(5) 1_555 1_555 1_555 1_555 yes
P(2) Ru(1) S(1) C(1) -172.2(2) 1_555 1_555 1_555 1_555 yes
P(2) Ru(1) P(1) C(9) 53.7(4) 1_555 1_555 1_555 1_555 yes
P(2) Ru(1) P(1) C(10) -68.4(3) 1_555 1_555 1_555 1_555 yes
P(2) Ru(1) P(1) C(11) 170.5(4) 1_555 1_555 1_555 1_555 yes
P(2) Ru(1) P(3) C(15) -5.1(7) 1_555 1_555 1_555 1_555 yes
P(2) Ru(1) P(3) C(16) -124.7(7) 1_555 1_555 1_555 1_555 yes
P(2) Ru(1) P(3) C(17) 119.8(5) 1_555 1_555 1_555 1_555 yes
P(2) Ru(1) P(4) C(18) 75.0(4) 1_555 1_555 1_555 1_555 yes
P(2) Ru(1) P(4) C(19) -163.0(3) 1_555 1_555 1_555 1_555 yes
P(2) Ru(1) P(4) C(20) -45.9(3) 1_555 1_555 1_555 1_555 yes
P(2) Ru(1) C(7) C(2) 18(3) 1_555 1_555 1_555 1_555 yes
P(3) Ru(1) S(1) C(1) 14.6(4) 1_555 1_555 1_555 1_555 yes
P(3) Ru(1) P(1) C(9) 151.9(4) 1_555 1_555 1_555 1_555 yes
P(3) Ru(1) P(1) C(10) 29.8(3) 1_555 1_555 1_555 1_555 yes
P(3) Ru(1) P(1) C(11) -91.3(4) 1_555 1_555 1_555 1_555 yes
P(3) Ru(1) P(2) C(12) -179.7(4) 1_555 1_555 1_555 1_555 yes
P(3) Ru(1) P(2) C(13) -59.8(4) 1_555 1_555 1_555 1_555 yes
P(3) Ru(1) P(2) C(14) 59.5(4) 1_555 1_555 1_555 1_555 yes
P(3) Ru(1) P(4) C(18) -23.3(4) 1_555 1_555 1_555 1_555 yes
P(3) Ru(1) P(4) C(19) 98.7(3) 1_555 1_555 1_555 1_555 yes
P(3) Ru(1) P(4) C(20) -144.1(3) 1_555 1_555 1_555 1_555 yes
P(3) Ru(1) C(7) C(2) 173.0(5) 1_555 1_555 1_555 1_555 yes
P(4) Ru(1) S(1) C(1) 96.9(2) 1_555 1_555 1_555 1_555 yes
P(4) Ru(1) P(1) C(9) -47.2(5) 1_555 1_555 1_555 1_555 yes
P(4) Ru(1) P(1) C(10) -169.3(4) 1_555 1_555 1_555 1_555 yes
P(4) Ru(1) P(1) C(11) 69.6(5) 1_555 1_555 1_555 1_555 yes
P(4) Ru(1) P(2) C(12) 83.5(4) 1_555 1_555 1_555 1_555 yes
P(4) Ru(1) P(2) C(13) -156.5(4) 1_555 1_555 1_555 1_555 yes
P(4) Ru(1) P(2) C(14) -37.2(4) 1_555 1_555 1_555 1_555 yes
P(4) Ru(1) P(3) C(15) 87.4(7) 1_555 1_555 1_555 1_555 yes
P(4) Ru(1) P(3) C(16) -32.2(7) 1_555 1_555 1_555 1_555 yes
P(4) Ru(1) P(3) C(17) -147.7(5) 1_555 1_555 1_555 1_555 yes
P(4) Ru(1) C(7) C(2) -90.5(5) 1_555 1_555 1_555 1_555 yes
P(5) Ru(2) S(2) C(21) -96.8(2) 1_555 1_555 1_555 1_555 yes
P(5) Ru(2) P(6) C(32) 147.3(5) 1_555 1_555 1_555 1_555 yes
P(5) Ru(2) P(6) C(33) 33.5(7) 1_555 1_555 1_555 1_555 yes
P(5) Ru(2) P(6) C(34) -88.1(6) 1_555 1_555 1_555 1_555 yes
P(5) Ru(2) P(7) C(35) 36.6(4) 1_555 1_555 1_555 1_555 yes
P(5) Ru(2) P(7) C(36) 156.3(3) 1_555 1_555 1_555 1_555 yes
P(5) Ru(2) P(7) C(37) -83.5(4) 1_555 1_555 1_555 1_555 yes
P(5) Ru(2) P(8) C(38) 169.6(4) 1_555 1_555 1_555 1_555 yes
P(5) Ru(2) P(8) C(39) 47.9(5) 1_555 1_555 1_555 1_555 yes
P(5) Ru(2) P(8) C(40) -69.2(5) 1_555 1_555 1_555 1_555 yes
P(5) Ru(2) C(27) C(22) 90.9(5) 1_555 1_555 1_555 1_555 yes
P(6) Ru(2) S(2) C(21) -14.4(4) 1_555 1_555 1_555 1_555 yes
P(6) Ru(2) P(5) C(29) 144.1(3) 1_555 1_555 1_555 1_555 yes
P(6) Ru(2) P(5) C(30) -99.7(3) 1_555 1_555 1_555 1_555 yes
P(6) Ru(2) P(5) C(31) 23.2(5) 1_555 1_555 1_555 1_555 yes
P(6) Ru(2) P(7) C(35) -60.2(4) 1_555 1_555 1_555 1_555 yes
P(6) Ru(2) P(7) C(36) 59.5(3) 1_555 1_555 1_555 1_555 yes
P(6) Ru(2) P(7) C(37) 179.7(4) 1_555 1_555 1_555 1_555 yes
P(6) Ru(2) P(8) C(38) -30.0(4) 1_555 1_555 1_555 1_555 yes
P(6) Ru(2) P(8) C(39) -151.6(4) 1_555 1_555 1_555 1_555 yes
P(6) Ru(2) P(8) C(40) 91.2(3) 1_555 1_555 1_555 1_555 yes
P(6) Ru(2) C(27) C(22) -172.5(5) 1_555 1_555 1_555 1_555 yes
P(7) Ru(2) S(2) C(21) 172.2(2) 1_555 1_555 1_555 1_555 yes
P(7) Ru(2) P(5) C(29) 45.9(3) 1_555 1_555 1_555 1_555 yes
P(7) Ru(2) P(5) C(30) 162.1(3) 1_555 1_555 1_555 1_555 yes
P(7) Ru(2) P(5) C(31) -75.0(5) 1_555 1_555 1_555 1_555 yes
P(7) Ru(2) P(6) C(32) -120.0(5) 1_555 1_555 1_555 1_555 yes
P(7) Ru(2) P(6) C(33) 126.2(7) 1_555 1_555 1_555 1_555 yes
P(7) Ru(2) P(6) C(34) 4.5(6) 1_555 1_555 1_555 1_555 yes
P(7) Ru(2) P(8) C(38) 68.1(4) 1_555 1_555 1_555 1_555 yes
P(7) Ru(2) P(8) C(39) -53.5(4) 1_555 1_555 1_555 1_555 yes
P(7) Ru(2) P(8) C(40) -170.6(3) 1_555 1_555 1_555 1_555 yes
P(7) Ru(2) C(27) C(22) -13(3) 1_555 1_555 1_555 1_555 yes
P(8) Ru(2) S(2) C(21) 81.5(2) 1_555 1_555 1_555 1_555 yes
P(8) Ru(2) P(5) C(29) -55.5(5) 1_555 1_555 1_555 1_555 yes
P(8) Ru(2) P(5) C(30) 60.7(5) 1_555 1_555 1_555 1_555 yes
P(8) Ru(2) P(5) C(31) -176.4(5) 1_555 1_555 1_555 1_555 yes
P(8) Ru(2) P(6) C(32) -28.1(5) 1_555 1_555 1_555 1_555 yes
P(8) Ru(2) P(6) C(33) -141.9(7) 1_555 1_555 1_555 1_555 yes
P(8) Ru(2) P(6) C(34) 96.5(6) 1_555 1_555 1_555 1_555 yes
P(8) Ru(2) P(7) C(35) -156.8(4) 1_555 1_555 1_555 1_555 yes
P(8) Ru(2) P(7) C(36) -37.1(3) 1_555 1_555 1_555 1_555 yes
P(8) Ru(2) P(7) C(37) 83.1(4) 1_555 1_555 1_555 1_555 yes
P(8) Ru(2) C(27) C(22) -75.9(5) 1_555 1_555 1_555 1_555 yes
C(1) S(1) Ru(1) C(7) 6.3(3) 1_555 1_555 1_555 1_555 yes
C(1) C(2) C(3) C(4) 0(1) 1_555 1_555 1_555 1_555 yes
C(1) C(6) C(5) C(4) 0(1) 1_555 1_555 1_555 1_555 yes
C(2) C(1) C(6) C(5) 2(1) 1_555 1_555 1_555 1_555 yes
C(2) C(1) C(6) C(8) -179.4(7) 1_555 1_555 1_555 1_555 yes
C(2) C(3) C(4) C(5) 2(1) 1_555 1_555 1_555 1_555 yes
C(3) C(2) C(1) C(6) -1(1) 1_555 1_555 1_555 1_555 yes
C(3) C(4) C(5) C(6) -1(1) 1_555 1_555 1_555 1_555 yes
C(4) C(3) C(2) C(7) 178.4(7) 1_555 1_555 1_555 1_555 yes
C(4) C(5) C(6) C(8) -178.9(8) 1_555 1_555 1_555 1_555 yes
C(6) C(1) C(2) C(7) 179.1(6) 1_555 1_555 1_555 1_555 yes
C(7) Ru(1) P(1) C(9) -123.6(4) 1_555 1_555 1_555 1_555 yes
C(7) Ru(1) P(1) C(10) 114.4(4) 1_555 1_555 1_555 1_555 yes
C(7) Ru(1) P(1) C(11) -6.8(4) 1_555 1_555 1_555 1_555 yes
C(7) Ru(1) P(2) C(12) -25(3) 1_555 1_555 1_555 1_555 yes
C(7) Ru(1) P(2) C(13) 94(3) 1_555 1_555 1_555 1_555 yes
C(7) Ru(1) P(2) C(14) -146(3) 1_555 1_555 1_555 1_555 yes
C(7) Ru(1) P(3) C(15) 176.3(7) 1_555 1_555 1_555 1_555 yes
C(7) Ru(1) P(3) C(16) 56.7(7) 1_555 1_555 1_555 1_555 yes
C(7) Ru(1) P(3) C(17) -58.8(5) 1_555 1_555 1_555 1_555 yes
C(7) Ru(1) P(4) C(18) -108.1(5) 1_555 1_555 1_555 1_555 yes
C(7) Ru(1) P(4) C(19) 13.9(4) 1_555 1_555 1_555 1_555 yes
C(7) Ru(1) P(4) C(20) 131.1(4) 1_555 1_555 1_555 1_555 yes
C(21) S(2) Ru(2) C(27) -6.5(3) 1_555 1_555 1_555 1_555 yes
C(21) C(22) C(23) C(24) -1(1) 1_555 1_555 1_555 1_555 yes
C(21) C(26) C(25) C(24) 0(1) 1_555 1_555 1_555 1_555 yes
C(22) C(21) C(26) C(25) -2.0(10) 1_555 1_555 1_555 1_555 yes
C(22) C(21) C(26) C(28) 179.2(6) 1_555 1_555 1_555 1_555 yes
C(22) C(23) C(24) C(25) 0(1) 1_555 1_555 1_555 1_555 yes
C(23) C(22) C(21) C(26) 2.4(10) 1_555 1_555 1_555 1_555 yes
C(23) C(24) C(25) C(26) 1(1) 1_555 1_555 1_555 1_555 yes
C(24) C(23) C(22) C(27) -179.5(7) 1_555 1_555 1_555 1_555 yes
C(24) C(25) C(26) C(28) 179.0(7) 1_555 1_555 1_555 1_555 yes
C(26) C(21) C(22) C(27) -179.2(6) 1_555 1_555 1_555 1_555 yes
C(27) Ru(2) P(5) C(29) -130.9(4) 1_555 1_555 1_555 1_555 yes
C(27) Ru(2) P(5) C(30) -14.7(4) 1_555 1_555 1_555 1_555 yes
C(27) Ru(2) P(5) C(31) 108.2(5) 1_555 1_555 1_555 1_555 yes
C(27) Ru(2) P(6) C(32) 58.7(5) 1_555 1_555 1_555 1_555 yes
C(27) Ru(2) P(6) C(33) -55.1(7) 1_555 1_555 1_555 1_555 yes
C(27) Ru(2) P(6) C(34) -176.7(7) 1_555 1_555 1_555 1_555 yes
C(27) Ru(2) P(7) C(35) 141(3) 1_555 1_555 1_555 1_555 yes
C(27) Ru(2) P(7) C(36) -99(3) 1_555 1_555 1_555 1_555 yes
C(27) Ru(2) P(7) C(37) 20(3) 1_555 1_555 1_555 1_555 yes
C(27) Ru(2) P(8) C(38) -114.8(4) 1_555 1_555 1_555 1_555 yes
C(27) Ru(2) P(8) C(39) 123.5(4) 1_555 1_555 1_555 1_555 yes
C(27) Ru(2) P(8) C(40) 6.4(4) 1_555 1_555 1_555 1_555 yes
